data_2015488
loop_
_publ_author_name
'Guille, Kathy'
'Clegg, William'

_publ_section_title
;
 Anhydrous guanine: a synchrotron study
;
_journal_coeditor_code GD3036
_journal_issue 8
_journal_name_full 'Acta Crystallographica Section C'
_journal_page_first o515
_journal_page_last o517
_journal_paper_doi 10.1107/S0108270106026011
_journal_volume 62
_journal_year 2006
_chemical_formula_iupac 'C5 H5 N5 O'
_chemical_formula_moiety 'C5 H5 N5 O'
_chemical_formula_sum 'C5 H5 N5 O'
_chemical_formula_weight 151.14
_chemical_name_common guanine
_chemical_name_systematic
;
2-amino-1,7-dihydro-6H-purin-6-one
;
_space_group_IT_number 14
_symmetry_cell_setting monoclinic
_symmetry_space_group_name_Hall '-P 2ybc'
_symmetry_space_group_name_H-M 'P 1 21/c 1'
_atom_sites_solution_hydrogens difmap
_atom_sites_solution_primary direct
_atom_sites_solution_secondary difmap
_audit_creation_method SHELXL97
_cell_angle_alpha 90.00
_cell_angle_beta 95.748(6)
_cell_angle_gamma 90.00
_cell_formula_units_Z 4
_cell_length_a 3.5530(16)
_cell_length_b 9.693(4)
_cell_length_c 16.345(7)
_cell_measurement_reflns_used 856
_cell_measurement_temperature 120(2)
_cell_measurement_theta_max 21.5
_cell_measurement_theta_min 2.3
_cell_volume 560.1(4)
_computing_cell_refinement 'SAINT (Bruker, 2004)'
_computing_data_collection 'APEX2 (Bruker, 2004)'
_computing_data_reduction SAINT
_computing_molecular_graphics 'SHELXTL and DIAMOND (Brandenburg & Putz, 2004)'
_computing_publication_material 'SHELXTL and local programs'
_computing_structure_refinement 'SHELXTL (Sheldrick, 2001)'
_computing_structure_solution 'SIR2002 (Burla <i>et al.</i>,  2003)'
_diffrn_ambient_temperature 120(2)
_diffrn_measured_fraction_theta_full 0.994
_diffrn_measured_fraction_theta_max 0.994
_diffrn_measurement_device_type 'Bruker APEX2 CCD area-detector'
_diffrn_measurement_method 'thin-slice \w'
_diffrn_radiation_monochromator 'silicon 111'
_diffrn_radiation_source 'Daresbury SRS station 9.8'
_diffrn_radiation_type synchrotron
_diffrn_radiation_wavelength 0.6712
_diffrn_reflns_av_R_equivalents 0.0539
_diffrn_reflns_av_sigmaI/netI 0.0431
_diffrn_reflns_limit_h_max 3
_diffrn_reflns_limit_h_min -3
_diffrn_reflns_limit_k_max 10
_diffrn_reflns_limit_k_min -10
_diffrn_reflns_limit_l_max 18
_diffrn_reflns_limit_l_min -17
_diffrn_reflns_number 3444
_diffrn_reflns_theta_full 21.92
_diffrn_reflns_theta_max 21.92
_diffrn_reflns_theta_min 2.31
_diffrn_standards_decay_% 5
_diffrn_standards_number 0
_exptl_absorpt_coefficient_mu 0.136
_exptl_absorpt_correction_type none
_exptl_crystal_colour colourless
_exptl_crystal_density_diffrn 1.792
_exptl_crystal_density_method 'not measured'
_exptl_crystal_description block
_exptl_crystal_F_000 312
_exptl_crystal_size_max 0.01
_exptl_crystal_size_mid 0.01
_exptl_crystal_size_min 0.01
_refine_diff_density_max 0.336
_refine_diff_density_min -0.340
_refine_ls_extinction_coef 0.12(5)
_refine_ls_extinction_expression Fc^*^=kFc[1+0.001xFc^2^\l^3^/sin(2\q)]^-1/4^
_refine_ls_extinction_method 'SHELXTL (Sheldrick, 2001)'
_refine_ls_goodness_of_fit_ref 1.147
_refine_ls_hydrogen_treatment refxyz
_refine_ls_matrix_type full
_refine_ls_number_parameters 116
_refine_ls_number_reflns 795
_refine_ls_number_restraints 0
_refine_ls_restrained_S_all 1.147
_refine_ls_R_factor_all 0.0753
_refine_ls_R_factor_gt 0.0587
_refine_ls_shift/su_max 0.000
_refine_ls_shift/su_mean 0.000
_refine_ls_structure_factor_coef Fsqd
_refine_ls_weighting_details 'calc w=1/[\s^2^(Fo^2^)+(0.1065P)^2^+0.537P] where P=(Fo^2^+2Fc^2^)/3'
_refine_ls_weighting_scheme calc
_refine_ls_wR_factor_gt 0.1713
_refine_ls_wR_factor_ref 0.1831
_reflns_number_gt 624
_reflns_number_total 795
_reflns_threshold_expression I>2\s(I)
_cod_data_source_file gd3036.cif
_cod_data_source_block I
_cod_original_sg_symbol_H-M 'P 21/c'
_cod_database_code 2015488
_cod_database_fobs_code 2015488

loop_
_symmetry_equiv_pos_as_xyz
'x, y, z'
'-x, y+1/2, -z+1/2'
'-x, -y, -z'
'x, -y-1/2, z-1/2'

loop_
_atom_site_type_symbol
_atom_site_label
_atom_site_fract_x
_atom_site_fract_y
_atom_site_fract_z
_atom_site_U_iso_or_equiv
_atom_site_adp_type
_atom_site_calc_flag
_atom_site_occupancy
N N1 0.3774(9) 0.0442(3) 0.7870(2) 0.0211(10) Uani d 1
H H1 0.404(12) -0.041(5) 0.765(3) 0.025 Uiso d 1
N N2 0.5651(11) 0.1590(4) 0.6746(2) 0.0256(10) Uani d 1
H H2A 0.607(13) 0.081(6) 0.655(3) 0.031 Uiso d 1
H H2B 0.649(13) 0.234(5) 0.652(3) 0.031 Uiso d 1
C C2 0.4541(11) 0.1664(4) 0.7498(2) 0.0201(11) Uani d 1
N N3 0.4177(9) 0.2891(3) 0.78463(19) 0.0225(10) Uani d 1
C C4 0.3014(11) 0.2830(4) 0.8611(2) 0.0201(10) Uani d 1
C C5 0.2209(11) 0.1636(4) 0.9017(2) 0.0205(11) Uani d 1
O O6 0.1943(8) -0.0830(3) 0.89372(17) 0.0258(9) Uani d 1
C C6 0.2561(10) 0.0331(4) 0.8648(2) 0.0203(11) Uani d 1
N N7 0.1204(10) 0.2027(4) 0.9772(2) 0.0240(10) Uani d 1
H H7 0.040(13) 0.148(4) 1.024(3) 0.029 Uiso d 1
C C8 0.1467(12) 0.3409(4) 0.9782(3) 0.0236(11) Uani d 1
H H8 0.108(13) 0.399(5) 1.025(3) 0.028 Uiso d 1
N N9 0.2563(9) 0.3949(4) 0.9098(2) 0.0234(10) Uani d 1

loop_
_atom_site_aniso_label
_atom_site_aniso_U_11
_atom_site_aniso_U_22
_atom_site_aniso_U_33
_atom_site_aniso_U_12
_atom_site_aniso_U_13
_atom_site_aniso_U_23
N1 0.025(2) 0.0148(19) 0.0224(19) -0.0019(14) -0.0001(15) 0.0020(15)
N2 0.032(2) 0.019(2) 0.026(2) -0.0011(16) 0.0023(16) 0.0007(16)
C2 0.016(2) 0.021(2) 0.023(2) 0.0012(16) -0.0036(16) 0.0004(17)
N3 0.0188(19) 0.024(2) 0.025(2) -0.0014(14) 0.0003(14) -0.0007(15)
C4 0.013(2) 0.022(2) 0.024(2) -0.0005(16) -0.0030(16) -0.0004(18)
C5 0.015(2) 0.021(2) 0.024(2) 0.0012(16) -0.0032(17) -0.0006(17)
O6 0.0268(18) 0.0227(17) 0.0282(17) 0.0021(12) 0.0039(12) 0.0031(13)
C6 0.009(2) 0.023(2) 0.028(2) 0.0017(16) -0.0002(16) 0.0036(18)
N7 0.022(2) 0.025(2) 0.024(2) 0.0028(15) -0.0031(14) 0.0017(15)
C8 0.018(2) 0.024(2) 0.028(2) 0.0017(17) -0.0022(17) 0.0002(19)
N9 0.019(2) 0.026(2) 0.024(2) -0.0025(14) 0.0015(15) 0.0030(15)

loop_
_atom_type_symbol
_atom_type_description
_atom_type_scat_dispersion_real
_atom_type_scat_dispersion_imag
_atom_type_scat_source
C C 0.0033 0.0016 'International Tables Vol C Tables 4.2.6.8 and 6.1.1.4'
H H 0.0000 0.0000 'International Tables Vol C Tables 4.2.6.8 and 6.1.1.4'
N N 0.0061 0.0033 'International Tables Vol C Tables 4.2.6.8 and 6.1.1.4'
O O 0.0106 0.0060 'International Tables Vol C Tables 4.2.6.8 and 6.1.1.4'

loop_
_geom_angle_atom_site_label_1
_geom_angle_atom_site_label_2
_geom_angle_atom_site_label_3
_geom_angle
_geom_angle_publ_flag
H1 N1 C2 125(3) ?
H1 N1 C6 110(3) ?
C2 N1 C6 124.6(3) yes
H2A N2 H2B 120(5) ?
H2A N2 C2 119(3) ?
H2B N2 C2 119(3) ?
N1 C2 N2 117.0(4) yes
N1 C2 N3 123.3(4) yes
N2 C2 N3 119.7(4) yes
C2 N3 C4 114.1(3) yes
N3 C4 C5 125.2(4) yes
N3 C4 N9 124.6(4) yes
C5 C4 N9 110.2(4) yes
C4 C5 C6 121.0(4) yes
C4 C5 N7 106.7(3) yes
C6 C5 N7 132.3(4) yes
N1 C6 C5 111.8(3) yes
N1 C6 O6 120.0(4) yes
C5 C6 O6 128.3(4) yes
C5 N7 H7 132(2) ?
C5 N7 C8 105.2(4) yes
H7 N7 C8 123(2) ?
N7 C8 H8 125(3) ?
N7 C8 N9 114.1(4) yes
H8 C8 N9 121(3) ?
C4 N9 C8 103.9(3) yes

loop_
_geom_bond_atom_site_label_1
_geom_bond_atom_site_label_2
_geom_bond_distance
_geom_bond_publ_flag
N1 H1 0.91(5) ?
N1 C2 1.372(5) yes
N1 C6 1.387(5) yes
N2 H2A 0.85(5) ?
N2 H2B 0.88(5) ?
N2 C2 1.330(6) yes
C2 N3 1.330(5) yes
N3 C4 1.356(5) yes
C4 C5 1.378(6) yes
C4 N9 1.364(5) yes
C5 C6 1.412(6) yes
C5 N7 1.373(5) yes
O6 C6 1.249(5) yes
N7 H7 1.00(5) ?
N7 C8 1.342(5) yes
C8 H8 0.97(5) ?
C8 N9 1.328(6) yes

loop_
_geom_hbond_atom_site_label_D
_geom_hbond_atom_site_label_H
_geom_hbond_atom_site_label_A
_geom_hbond_site_symmetry_A
_geom_hbond_distance_DH
_geom_hbond_distance_HA
_geom_hbond_distance_DA
_geom_hbond_angle_DHA
_geom_hbond_publ_flag
N1 H1 N3 2_646 0.91(5) 1.97(5) 2.862(5) 167(4) yes
N2 H2A N9 2_646 0.85(5) 2.17(5) 3.006(5) 173(4) yes
N2 H2B O6 2_656 0.88(5) 2.03(5) 2.902(5) 174(4) yes
N7 H7 O6 3_557 1.00(5) 1.76(5) 2.742(5) 165(4) yes

loop_
_geom_torsion_atom_site_label_1
_geom_torsion_atom_site_label_2
_geom_torsion_atom_site_label_3
_geom_torsion_atom_site_label_4
_geom_torsion
C6 N1 C2 N2 -179.5(3)
C6 N1 C2 N3 -0.4(6)
N1 C2 N3 C4 0.7(5)
N2 C2 N3 C4 179.7(3)
C2 N3 C4 C5 -0.6(5)
C2 N3 C4 N9 177.7(3)
N3 C4 C5 C6 0.1(6)
N3 C4 C5 N7 179.0(3)
N9 C4 C5 C6 -178.4(3)
N9 C4 C5 N7 0.5(4)
C2 N1 C6 C5 -0.1(5)
C2 N1 C6 O6 -179.8(3)
C4 C5 C6 N1 0.2(5)
C4 C5 C6 O6 179.9(4)
N7 C5 C6 N1 -178.3(4)
N7 C5 C6 O6 1.4(7)
C4 C5 N7 C8 -0.2(4)
C6 C5 N7 C8 178.5(4)
C5 N7 C8 N9 -0.1(5)
N7 C8 N9 C4 0.4(5)
N3 C4 N9 C8 -179.0(4)
C5 C4 N9 C8 -0.5(4)

loop_
_cod_related_entry_id
_cod_related_entry_database
_cod_related_entry_code
1 ChemSpider 744
